data_7242002
loop_
_publ_author_name
'Liebing, Phil'
'Oehler, Florian'
'Witzorke, Juliane'
'Schmeide, Marten'

_publ_section_title
;
 From zero- to three-dimensional heterobimetallic coordination polymers
 with the [Pt{SSC-N(CH2COO)2}2]4&#x2212; metalloligand
;
_journal_issue 45
_journal_name_full CrystEngComm
_journal_page_first 7838
_journal_page_last 7846
_journal_paper_doi 10.1039/D0CE01389G
_journal_volume 22
_journal_year 2020
_chemical_formula_moiety 'C20 H24 Fe2 N2 O16 Pt S4, 6(H2 O)'
_chemical_formula_sum 'C10 H36 Fe2 N2 O22 Pt S4'
_chemical_formula_weight 971.44
_space_group_crystal_system monoclinic
_space_group_IT_number 14
_space_group_name_Hall '-P 2yn'
_space_group_name_H-M_alt 'P 1 21/n 1'
_atom_sites_solution_hydrogens mixed
_atom_sites_solution_primary dual
_audit_block_doi 10.5517/ccdc.csd.cc266mvx
_audit_creation_date 2020-02-20
_audit_creation_method
;
Olex2 1.2
(compiled 2018.05.29 svn.r3508 for OlexSys, GUI svn.r5506)
;
_audit_update_record
;
2020-09-15 deposited with the CCDC.	2020-10-14 downloaded from the CCDC.
;
_cell_angle_alpha 90
_cell_angle_beta 97.989(3)
_cell_angle_gamma 90
_cell_formula_units_Z 2
_cell_length_a 6.3190(2)
_cell_length_b 13.7134(4)
_cell_length_c 16.9778(6)
_cell_measurement_reflns_used 13685
_cell_measurement_temperature 133.15
_cell_measurement_theta_max 29.278
_cell_measurement_theta_min 2.423
_cell_volume 1456.93(8)
_computing_cell_refinement 'X-Area (STOE & Cie, 2018/12)'
_computing_data_collection 'X-Area (STOE & Cie, 2018/12)'
_computing_data_reduction 'X-Area and X-Red (STOE & Cie, 2018/12)'
_computing_molecular_graphics 'Olex2 (Dolomanov et al., 2009)'
_computing_publication_material 'Olex2 (Dolomanov et al., 2009)'
_computing_structure_refinement 'ShelXL (Sheldrick, 2015)'
_computing_structure_solution 'ShelXT (Sheldrick, 2015)'
_diffrn_ambient_temperature 133.15
_diffrn_detector_area_resol_mean 6.67
_diffrn_measured_fraction_theta_full 1.000
_diffrn_measured_fraction_theta_max 0.985
_diffrn_measurement_device_type 'STOE IPDS 2T'
_diffrn_measurement_method 'omega scans'
_diffrn_radiation_type MoK\a
_diffrn_radiation_wavelength 0.71073
_diffrn_reflns_av_R_equivalents 0.0384
_diffrn_reflns_av_unetI/netI 0.0259
_diffrn_reflns_Laue_measured_fraction_full 1.000
_diffrn_reflns_Laue_measured_fraction_max 0.985
_diffrn_reflns_limit_h_max 8
_diffrn_reflns_limit_h_min -8
_diffrn_reflns_limit_k_max 18
_diffrn_reflns_limit_k_min -18
_diffrn_reflns_limit_l_max 23
_diffrn_reflns_limit_l_min -22
_diffrn_reflns_number 13685
_diffrn_reflns_point_group_measured_fraction_full 1.000
_diffrn_reflns_point_group_measured_fraction_max 0.985
_diffrn_reflns_theta_full 25.242
_diffrn_reflns_theta_max 29.278
_diffrn_reflns_theta_min 2.423
_diffrn_source 'fine-focus sealed tube'
_exptl_absorpt_coefficient_mu 6.150
_exptl_absorpt_correction_T_max 0.8040
_exptl_absorpt_correction_T_min 0.4762
_exptl_absorpt_correction_type numerical
_exptl_absorpt_process_details 'X-Area, X-Red and X-Shape (STOE & Cie, 2018/12)'
_exptl_crystal_colour yellow
_exptl_crystal_colour_primary yellow
_exptl_crystal_density_diffrn 2.214
_exptl_crystal_description needle
_exptl_crystal_F_000 960
_exptl_crystal_size_max 0.39
_exptl_crystal_size_mid 0.03
_exptl_crystal_size_min 0.02
_refine_diff_density_max 1.170
_refine_diff_density_min -1.296
_refine_diff_density_rms 0.148
_refine_ls_extinction_coef 0.00120(12)
_refine_ls_extinction_expression Fc^*^=kFc[1+0.001xFc^2^\l^3^/sin(2\q)]^-1/4^
_refine_ls_extinction_method 'SHELXL-2018/3 (Sheldrick 2018)'
_refine_ls_goodness_of_fit_ref 1.184
_refine_ls_hydrogen_treatment mixed
_refine_ls_matrix_type full
_refine_ls_number_parameters 230
_refine_ls_number_reflns 3922
_refine_ls_number_restraints 15
_refine_ls_restrained_S_all 1.182
_refine_ls_R_factor_all 0.0382
_refine_ls_R_factor_gt 0.0294
_refine_ls_shift/su_max 0.001
_refine_ls_shift/su_mean 0.000
_refine_ls_structure_factor_coef Fsqd
_refine_ls_weighting_details 'w=1/[\s^2^(Fo^2^)+8.1287P] where P=(Fo^2^+2Fc^2^)/3'
_refine_ls_weighting_scheme calc
_refine_ls_wR_factor_gt 0.0587
_refine_ls_wR_factor_ref 0.0616
_reflns_Friedel_coverage 0.000
_reflns_number_gt 3419
_reflns_number_total 3922
_reflns_threshold_expression 'I > 2\s(I)'
_cod_data_source_file d0ce01389g2.cif
_cod_data_source_block li0453
_cod_database_code 7242002
_shelx_shelxl_version_number 2018/3
_shelx_space_group_comment
;
The symmetry employed for this shelxl refinement is uniquely defined
by the following loop, which should always be used as a source of
symmetry information in preference to the above space-group names.
They are only intended as comments.
;
_shelx_estimated_absorpt_t_max 0.837
_shelx_estimated_absorpt_t_min 0.198
_olex2_refinement_description
;
1. Fixed Uiso
 At 1.2 times of:
  All C(H,H) groups
 At 1.5 times of:
  All O(H,H) groups
2. Restrained distances
 O5-H5A = O5-H5B = O6-H6A = O6-H6B = O7-H7A = O7-H7B = O8-H8A = O8-H8B
 0.84 with sigma of 0.02
 O9-H9A = O9-H9B = O10-H10A = O10-H10B = O11-H11A = O11-H11B
 0.84 with sigma of 0.02
3.a Secondary CH2 refined with riding coordinates:
 C2(H2A,H2B), C4(H4A,H4B)
;
_olex2_submission_special_instructions 'No special instructions were received'

loop_
_space_group_symop_operation_xyz
'x, y, z'
'-x+1/2, y+1/2, -z+1/2'
'-x, -y, -z'
'x-1/2, -y-1/2, z-1/2'

loop_
_atom_site_label
_atom_site_type_symbol
_atom_site_fract_x
_atom_site_fract_y
_atom_site_fract_z
_atom_site_U_iso_or_equiv
_atom_site_adp_type
_atom_site_occupancy
_atom_site_site_symmetry_order
_atom_site_calc_flag
_atom_site_refinement_flags_posn
_atom_site_refinement_flags_adp
_atom_site_refinement_flags_occupancy
_atom_site_disorder_assembly
_atom_site_disorder_group
Pt1 Pt 1.000000 0.500000 0.500000 0.01269(7) Uani 1 2 d S T P . .
Fe1 Fe 0.12838(8) 0.46883(4) 0.15145(3) 0.01111(11) Uani 1 1 d . . . . .
S1 S 0.67550(15) 0.55609(7) 0.43528(6) 0.01588(19) Uani 1 1 d . . . . .
S2 S 1.09071(14) 0.61252(7) 0.40925(6) 0.01499(19) Uani 1 1 d . . . . .
O1 O 0.2574(4) 0.5876(2) 0.21494(17) 0.0154(6) Uani 1 1 d . . . . .
O2 O 0.5999(4) 0.5485(2) 0.21396(17) 0.0163(6) Uani 1 1 d . . . . .
O3 O 0.9362(4) 0.8537(2) 0.38950(17) 0.0152(5) Uani 1 1 d . . . . .
O4 O 1.1514(4) 0.8627(2) 0.29585(17) 0.0145(5) Uani 1 1 d . . . . .
O5 O -0.0530(5) 0.4353(2) 0.24981(18) 0.0166(6) Uani 1 1 d D . . . .
H5A H 0.012(8) 0.441(4) 0.2956(16) 0.025 Uiso 1 1 d DR . . . .
H5B H -0.157(6) 0.473(3) 0.251(3) 0.025 Uiso 1 1 d DR . . . .
O6 O 0.3088(4) 0.5062(2) 0.05556(16) 0.0161(5) Uani 1 1 d D . . . .
H6A H 0.256(7) 0.495(4) 0.0084(15) 0.024 Uiso 1 1 d DR . . . .
H6B H 0.406(6) 0.464(3) 0.063(3) 0.024 Uiso 1 1 d DR . . . .
O7 O -0.1384(4) 0.5577(2) 0.10064(18) 0.0154(6) Uani 1 1 d D . . . .
H7A H -0.119(8) 0.6150(18) 0.087(3) 0.023 Uiso 1 1 d DR . . . .
H7B H -0.235(6) 0.559(4) 0.131(3) 0.023 Uiso 1 1 d DR . . . .
O8 O -0.0315(5) 0.3575(2) 0.08199(18) 0.0183(6) Uani 1 1 d D . . . .
H8A H -0.156(4) 0.348(4) 0.090(3) 0.027 Uiso 1 1 d DR . . . .
H8B H 0.013(8) 0.329(4) 0.044(2) 0.027 Uiso 1 1 d DR . . . .
O9 O 0.3353(6) 0.3680(3) 0.3631(2) 0.0270(7) Uani 1 1 d D . . . .
H9A H 0.356(10) 0.358(5) 0.3159(17) 0.040 Uiso 1 1 d DR . . . .
H9B H 0.384(9) 0.422(2) 0.378(4) 0.040 Uiso 1 1 d DR . . . .
O10 O 0.4801(6) 0.7287(3) 0.0838(3) 0.0348(9) Uani 1 1 d D . . . .
H10A H 0.383(8) 0.767(4) 0.093(4) 0.052 Uiso 1 1 d DR . . . .
H10B H 0.421(10) 0.676(3) 0.068(4) 0.052 Uiso 1 1 d DR . . . .
O11 O 0.8955(5) 0.7386(2) 0.0444(2) 0.0214(6) Uani 1 1 d D . . . .
H11A H 0.970(8) 0.783(3) 0.066(3) 0.032 Uiso 1 1 d DR . . . .
H11B H 0.764(4) 0.750(3) 0.042(3) 0.032 Uiso 1 1 d DR . . . .
N1 N 0.7413(5) 0.6868(2) 0.32151(19) 0.0115(6) Uani 1 1 d . . . . .
C1 C 0.4558(6) 0.5994(3) 0.2356(2) 0.0119(7) Uani 1 1 d . . . . .
C2 C 0.5134(6) 0.6844(3) 0.2927(2) 0.0123(7) Uani 1 1 d . . . . .
H2A H 0.470757 0.746401 0.265072 0.015 Uiso 1 1 calc R . . . .
H2B H 0.432783 0.678296 0.338439 0.015 Uiso 1 1 calc R . . . .
C3 C 0.9972(6) 0.8262(3) 0.3268(2) 0.0129(7) Uani 1 1 d . . . . .
C4 C 0.8854(6) 0.7421(3) 0.2781(2) 0.0124(7) Uani 1 1 d . . . . .
H4A H 0.802983 0.768848 0.228992 0.015 Uiso 1 1 calc R . . . .
H4B H 0.994999 0.697461 0.262214 0.015 Uiso 1 1 calc R . . . .
C5 C 0.8224(6) 0.6285(3) 0.3796(2) 0.0133(7) Uani 1 1 d . . . . .

loop_
_atom_site_aniso_label
_atom_site_aniso_U_11
_atom_site_aniso_U_22
_atom_site_aniso_U_33
_atom_site_aniso_U_23
_atom_site_aniso_U_13
_atom_site_aniso_U_12
Pt1 0.01165(9) 0.01431(11) 0.01183(10) 0.00165(8) 0.00064(6) -0.00068(8)
Fe1 0.0103(2) 0.0115(2) 0.0113(2) -0.00085(19) 0.00075(18) 0.00030(18)
S1 0.0114(4) 0.0189(5) 0.0173(5) 0.0049(4) 0.0020(3) -0.0021(3)
S2 0.0101(4) 0.0192(5) 0.0153(4) 0.0043(4) 0.0006(3) -0.0007(3)
O1 0.0080(12) 0.0188(14) 0.0186(14) -0.0051(11) -0.0015(10) -0.0019(10)
O2 0.0117(13) 0.0195(15) 0.0177(14) -0.0042(11) 0.0016(11) 0.0011(11)
O3 0.0150(13) 0.0144(13) 0.0166(14) -0.0015(11) 0.0031(11) -0.0024(10)
O4 0.0115(12) 0.0162(14) 0.0162(13) -0.0010(11) 0.0032(10) -0.0034(10)
O5 0.0145(13) 0.0197(15) 0.0160(14) -0.0010(12) 0.0030(11) 0.0032(11)
O6 0.0140(12) 0.0207(14) 0.0135(12) 0.0029(12) 0.0011(9) 0.0014(12)
O7 0.0123(13) 0.0171(14) 0.0172(14) 0.0009(11) 0.0035(10) 0.0022(10)
O8 0.0150(13) 0.0228(16) 0.0175(14) -0.0055(12) 0.0043(11) -0.0042(11)
O9 0.0346(18) 0.0307(19) 0.0154(15) -0.0028(13) 0.0029(13) 0.0004(15)
O10 0.0250(18) 0.039(2) 0.043(2) 0.0062(18) 0.0123(16) 0.0041(15)
O11 0.0218(15) 0.0198(16) 0.0231(16) -0.0025(12) 0.0045(13) 0.0021(12)
N1 0.0081(13) 0.0128(15) 0.0133(15) 0.0003(12) 0.0004(11) -0.0029(11)
C1 0.0103(16) 0.0147(18) 0.0105(16) 0.0009(14) 0.0006(13) -0.0015(13)
C2 0.0086(15) 0.0116(17) 0.0157(18) -0.0021(14) -0.0018(13) 0.0009(13)
C3 0.0128(16) 0.0113(17) 0.0134(17) 0.0016(14) -0.0020(13) 0.0006(13)
C4 0.0118(16) 0.0137(18) 0.0119(16) 0.0010(13) 0.0023(13) -0.0043(13)
C5 0.0137(17) 0.0130(18) 0.0131(17) -0.0047(14) 0.0008(14) -0.0003(13)

loop_
_atom_type_symbol
_atom_type_description
_atom_type_scat_dispersion_real
_atom_type_scat_dispersion_imag
_atom_type_scat_source
C C 0.0033 0.0016 'International Tables Vol C Tables 4.2.6.8 and 6.1.1.4'
H H 0.0000 0.0000 'International Tables Vol C Tables 4.2.6.8 and 6.1.1.4'
Fe Fe 0.3463 0.8444 'International Tables Vol C Tables 4.2.6.8 and 6.1.1.4'
N N 0.0061 0.0033 'International Tables Vol C Tables 4.2.6.8 and 6.1.1.4'
O O 0.0106 0.0060 'International Tables Vol C Tables 4.2.6.8 and 6.1.1.4'
Pt Pt -1.7033 8.3905 'International Tables Vol C Tables 4.2.6.8 and 6.1.1.4'
S S 0.1246 0.1234 'International Tables Vol C Tables 4.2.6.8 and 6.1.1.4'

loop_
_citation_id
_citation_doi
_citation_year
1 10.26434/chemrxiv.12966737 2020

loop_
_geom_angle_atom_site_label_1
_geom_angle_atom_site_label_2
_geom_angle_atom_site_label_3
_geom_angle
_geom_angle_site_symmetry_1
_geom_angle_site_symmetry_3
_geom_angle_publ_flag
S1 Pt1 S1 180.0 . 3_766 ?
S2 Pt1 S1 75.36(3) . . ?
S2 Pt1 S1 104.64(3) 3_766 . ?
S2 Pt1 S1 75.36(3) 3_766 3_766 ?
S2 Pt1 S1 104.64(3) . 3_766 ?
S2 Pt1 S2 180.0 . 3_766 ?
O1 Fe1 O4 97.64(11) . 2_645 ?
O1 Fe1 O5 88.75(11) . . ?
O1 Fe1 O6 89.71(12) . . ?
O1 Fe1 O7 89.59(11) . . ?
O1 Fe1 O8 173.76(12) . . ?
O4 Fe1 O5 85.24(11) 2_645 . ?
O4 Fe1 O6 95.51(11) 2_645 . ?
O4 Fe1 O7 169.82(11) 2_645 . ?
O6 Fe1 O5 178.36(12) . . ?
O7 Fe1 O5 87.78(11) . . ?
O7 Fe1 O6 91.66(11) . . ?
O8 Fe1 O4 88.52(12) . 2_645 ?
O8 Fe1 O5 90.77(11) . . ?
O8 Fe1 O6 90.71(12) . . ?
O8 Fe1 O7 84.17(12) . . ?
C5 S1 Pt1 86.72(13) . . ?
C5 S2 Pt1 87.35(14) . . ?
C1 O1 Fe1 123.6(3) . . ?
C3 O4 Fe1 126.2(3) . 2_655 ?
Fe1 O5 H5A 117(4) . . ?
Fe1 O5 H5B 113(4) . . ?
H5A O5 H5B 102(5) . . ?
Fe1 O6 H6A 119(4) . . ?
Fe1 O6 H6B 100(4) . . ?
H6A O6 H6B 102(5) . . ?
Fe1 O7 H7A 120(3) . . ?
Fe1 O7 H7B 111(4) . . ?
H7A O7 H7B 107(5) . . ?
Fe1 O8 H8A 115(4) . . ?
Fe1 O8 H8B 126(4) . . ?
H8A O8 H8B 119(5) . . ?
H9A O9 H9B 110(6) . . ?
H10A O10 H10B 107(7) . . ?
H11A O11 H11B 112(5) . . ?
C2 N1 C4 120.0(3) . . ?
C5 N1 C2 120.1(3) . . ?
C5 N1 C4 119.2(3) . . ?
O1 C1 C2 114.5(3) . . ?
O2 C1 O1 125.7(4) . . ?
O2 C1 C2 119.8(3) . . ?
N1 C2 C1 111.6(3) . . ?
N1 C2 H2A 109.3 . . ?
N1 C2 H2B 109.3 . . ?
C1 C2 H2A 109.3 . . ?
C1 C2 H2B 109.3 . . ?
H2A C2 H2B 108.0 . . ?
O3 C3 O4 125.6(4) . . ?
O3 C3 C4 121.1(3) . . ?
O4 C3 C4 113.3(3) . . ?
N1 C4 C3 113.0(3) . . ?
N1 C4 H4A 109.0 . . ?
N1 C4 H4B 109.0 . . ?
C3 C4 H4A 109.0 . . ?
C3 C4 H4B 109.0 . . ?
H4A C4 H4B 107.8 . . ?
S2 C5 S1 110.6(2) . . ?
N1 C5 S1 125.2(3) . . ?
N1 C5 S2 124.3(3) . . ?

loop_
_geom_bond_atom_site_label_1
_geom_bond_atom_site_label_2
_geom_bond_distance
_geom_bond_site_symmetry_2
_geom_bond_publ_flag
Pt1 S1 2.3190(10) 3_766 ?
Pt1 S1 2.3189(10) . ?
Pt1 S2 2.3085(10) 3_766 ?
Pt1 S2 2.3084(10) . ?
Fe1 O1 2.057(3) . ?
Fe1 O4 2.123(3) 2_645 ?
Fe1 O5 2.202(3) . ?
Fe1 O6 2.175(3) . ?
Fe1 O7 2.160(3) . ?
Fe1 O8 2.100(3) . ?
S1 C5 1.727(4) . ?
S2 C5 1.714(4) . ?
O1 C1 1.265(4) . ?
O2 C1 1.243(5) . ?
O3 C3 1.240(5) . ?
O4 C3 1.272(5) . ?
O5 H5A 0.832(19) . ?
O5 H5B 0.835(19) . ?
O6 H6A 0.839(19) . ?
O6 H6B 0.845(19) . ?
O7 H7A 0.831(18) . ?
O7 H7B 0.848(19) . ?
O8 H8A 0.828(19) . ?
O8 H8B 0.835(19) . ?
O9 H9A 0.84(2) . ?
O9 H9B 0.83(2) . ?
O10 H10A 0.84(2) . ?
O10 H10B 0.84(2) . ?
O11 H11A 0.83(2) . ?
O11 H11B 0.841(19) . ?
N1 C2 1.456(4) . ?
N1 C4 1.461(5) . ?
N1 C5 1.318(5) . ?
C1 C2 1.526(5) . ?
C2 H2A 0.9900 . ?
C2 H2B 0.9900 . ?
C3 C4 1.532(5) . ?
C4 H4A 0.9900 . ?
C4 H4B 0.9900 . ?

loop_
_geom_hbond_atom_site_label_D
_geom_hbond_atom_site_label_H
_geom_hbond_atom_site_label_A
_geom_hbond_distance_DH
_geom_hbond_distance_HA
_geom_hbond_distance_DA
_geom_hbond_angle_DHA
_geom_hbond_site_symmetry_A
_geom_hbond_publ_flag
O5 H5A S2 0.832(19) 3.04(4) 3.657(3) 133(5) 1_455 yes
O5 H5B O2 0.835(19) 1.89(3) 2.687(4) 159(5) 1_455 yes
O6 H6A O7 0.839(19) 2.03(2) 2.858(4) 170(6) 3_565 yes
O6 H6B O3 0.845(19) 1.92(3) 2.725(4) 159(5) 2_645 yes
O7 H7A O11 0.831(18) 1.85(2) 2.676(4) 172(5) 1_455 yes
O7 H7B O2 0.848(19) 1.88(2) 2.709(4) 167(5) 1_455 yes
O8 H8A O3 0.828(19) 1.85(2) 2.669(4) 168(6) 2_545 yes
O8 H8B O11 0.835(19) 1.92(2) 2.755(4) 178(6) 3_665 yes
O9 H9A O4 0.84(2) 1.89(3) 2.712(4) 165(6) 2_645 yes
O9 H9B S1 0.83(2) 2.68(3) 3.471(4) 158(6) . yes
O10 H10A O9 0.84(2) 2.16(2) 2.989(5) 170(7) 2 yes
O10 H10B O6 0.84(2) 2.44(3) 3.251(5) 164(7) . yes
O11 H11A O9 0.83(2) 1.97(2) 2.787(5) 167(6) 2_655 yes
O11 H11B O10 0.841(19) 2.04(3) 2.801(5) 150(4) . yes
